data_2017282
loop_
_publ_author_name
'G\'omez, Sandra L.'
'Sanabria, Carlos M.'
'Palma, Alirio'
'Bahsas, Ali'
'Cobo, Justo'
'Glidewell, Christopher'

_publ_section_title
;
 Four differently substituted
 2-aryl-2,3,4,5-tetrahydro-1<i>H</i>-1,4-epoxy-1-benzazepines:
 hydrogen-bonded structures in one, two and three dimensions
;
_journal_coeditor_code FA3200
_journal_issue 9
_journal_name_full 'Acta Crystallographica Section C'
_journal_page_first o465
_journal_page_last o469
_journal_paper_doi 10.1107/S0108270109030339
_journal_volume 65
_journal_year 2009
_chemical_formula_moiety 'C17 H16 Cl N O'
_chemical_formula_sum 'C17 H16 Cl N O'
_chemical_formula_weight 285.76
_chemical_name_systematic
;
 ?
;
_space_group_IT_number 2
_symmetry_cell_setting triclinic
_symmetry_space_group_name_Hall '-P 1'
_symmetry_space_group_name_H-M 'P -1'
_atom_sites_solution_hydrogens geom
_atom_sites_solution_primary direct
_atom_sites_solution_secondary difmap
_cell_angle_alpha 99.547(19)
_cell_angle_beta 90.621(14)
_cell_angle_gamma 96.514(13)
_cell_formula_units_Z 4
_cell_length_a 8.7150(9)
_cell_length_b 10.406(2)
_cell_length_c 15.312(4)
_cell_measurement_reflns_used 6196
_cell_measurement_temperature 120(2)
_cell_measurement_theta_max 27.50
_cell_measurement_theta_min 2.90
_cell_volume 1359.9(5)
_computing_cell_refinement 'DIRAX/LSQ (Duisenberg et al., 2000)'
_computing_data_collection 'COLLECT (Hooft, 1999)'
_computing_data_reduction 'EVALCCD (Duisenberg et al., 2003)'
_computing_molecular_graphics 'PLATON (Spek, 2009)'
_computing_publication_material 'SHELXL-97 and PLATON'
_computing_structure_refinement 'SHELXL-97 (Sheldrick, 2008)'
_computing_structure_solution 'Sir2004 (Burla et al., 2005)'
_diffrn_ambient_temperature 120(2)
_diffrn_detector_area_resol_mean 9.091
_diffrn_measured_fraction_theta_full 0.992
_diffrn_measured_fraction_theta_max 0.992
_diffrn_measurement_device_type 'Bruker-Nonius KappaCCD'
_diffrn_measurement_method '\f & \w scans'
_diffrn_radiation_monochromator graphite
_diffrn_radiation_source 'Bruker-Nonius FR591 rotating anode'
_diffrn_radiation_type 'Mo K\a'
_diffrn_radiation_wavelength 0.71073
_diffrn_reflns_av_R_equivalents 0.0930
_diffrn_reflns_av_sigmaI/netI 0.0807
_diffrn_reflns_limit_h_max 11
_diffrn_reflns_limit_h_min -11
_diffrn_reflns_limit_k_max 13
_diffrn_reflns_limit_k_min -13
_diffrn_reflns_limit_l_max 19
_diffrn_reflns_limit_l_min -19
_diffrn_reflns_number 34637
_diffrn_reflns_theta_full 27.50
_diffrn_reflns_theta_max 27.50
_diffrn_reflns_theta_min 2.90
_diffrn_standards_decay_% 0
_diffrn_standards_interval_count 0
_diffrn_standards_interval_time 0
_diffrn_standards_number 0
_exptl_absorpt_coefficient_mu 0.275
_exptl_absorpt_correction_T_max 0.978
_exptl_absorpt_correction_T_min 0.949
_exptl_absorpt_correction_type multi-scan
_exptl_absorpt_process_details 'SADABS 2.10 (Sheldrick, 2003)'
_exptl_crystal_colour colourless
_exptl_crystal_density_diffrn 1.396
_exptl_crystal_density_method 'not measured'
_exptl_crystal_description block
_exptl_crystal_F_000 600
_exptl_crystal_size_max 0.15
_exptl_crystal_size_mid 0.10
_exptl_crystal_size_min 0.08
_refine_diff_density_max 1.666
_refine_diff_density_min -0.552
_refine_ls_extinction_coef 0.012(2)
_refine_ls_extinction_expression Fc^*^=kFc[1+0.001xFc^2^\l^3^/sin(2\q)]^-1/4^
_refine_ls_extinction_method SHELXL
_refine_ls_goodness_of_fit_ref 1.152
_refine_ls_hydrogen_treatment constr
_refine_ls_matrix_type full
_refine_ls_number_parameters 365
_refine_ls_number_reflns 6196
_refine_ls_number_restraints 0
_refine_ls_restrained_S_all 1.152
_refine_ls_R_factor_all 0.1640
_refine_ls_R_factor_gt 0.1126
_refine_ls_shift/su_max 0.001
_refine_ls_shift/su_mean 0.000
_refine_ls_structure_factor_coef Fsqd
_refine_ls_weighting_details 'w=1/[\s^2^(Fo^2^)+(0.0668P)^2^+15.6862P] where P=(Fo^2^+2Fc^2^)/3'
_refine_ls_weighting_scheme calc
_refine_ls_wR_factor_gt 0.2829
_refine_ls_wR_factor_ref 0.3083
_reflns_number_gt 4084
_reflns_number_total 6196
_reflns_threshold_expression I>2\s(I)
_cod_data_source_file fa3200.cif
_cod_data_source_block VII
_cod_depositor_comments
;
The following automatic conversions were performed:
'_exptl_absorpt_correction_type' value 'Multi-scan' changed to
'multi-scan' according to
'/home/saulius/struct/CIF-dictionaries/cif_core.dic' dictionary named
'cif_core.dic' version 2.4.1 from 2010-06-29.

Automatic conversion script
Id: cif_fix_enum 1527 2010-12-29 10:47:43Z saulius 

The following automatic conversions were performed:

'_exptl_absorpt_correction_type' value 'Multi-scan' changed to
'multi-scan' according to
/home/saulius/struct/CIF-dictionaries/cif_core.dic dictionary named
'cif_core.dic' version 2.4.1 from 2010-06-29.

Automatic conversion script
Id: cif_fix_values 1715 2011-07-08 13:25:40Z adriana 
;
_cod_database_code 2017282

loop_
_symmetry_equiv_pos_as_xyz
'x, y, z'
'-x, -y, -z'

loop_
_atom_site_type_symbol
_atom_site_label
_atom_site_fract_x
_atom_site_fract_y
_atom_site_fract_z
_atom_site_U_iso_or_equiv
_atom_site_adp_type
_atom_site_calc_flag
_atom_site_refinement_flags
_atom_site_occupancy
_atom_site_disorder_assembly
_atom_site_disorder_group
N N11 0.8122(6) 0.5215(5) 0.6500(3) 0.0148(10) Uani d . 1 . .
C C12 0.9373(7) 0.4383(6) 0.6243(4) 0.0178(13) Uani d . 1 . .
H H12 0.9373 0.4143 0.5583 0.021 Uiso calc R 1 . .
C C13 1.0866(7) 0.5282(6) 0.6571(4) 0.0171(12) Uani d . 1 . .
H H13A 1.1551 0.4831 0.6908 0.020 Uiso calc R 1 . .
H H13B 1.1436 0.5576 0.6070 0.020 Uiso calc R 1 . .
C C14 1.0268(8) 0.6435(7) 0.7168(4) 0.0215(14) Uani d . 1 . .
H H14 1.0897 0.6677 0.7734 0.026 Uiso calc R 1 . .
C C15 1.0204(8) 0.7618(6) 0.6724(4) 0.0219(14) Uani d . 1 . .
H H15A 0.9942 0.8368 0.7162 0.026 Uiso calc R 1 . .
H H15B 1.1226 0.7867 0.6486 0.026 Uiso calc R 1 . .
C C15A 0.9001(7) 0.7302(6) 0.5983(4) 0.0166(12) Uani d . 1 . .
C C16 0.8798(8) 0.8132(7) 0.5378(4) 0.0223(14) Uani d . 1 . .
H H16 0.9436 0.8946 0.5435 0.027 Uiso calc R 1 . .
C C17 0.7706(8) 0.7814(6) 0.4700(4) 0.0196(13) Uani d . 1 . .
C C18 0.6785(8) 0.6631(6) 0.4616(4) 0.0207(13) Uani d . 1 . .
H H18 0.6035 0.6393 0.4144 0.025 Uiso calc R 1 . .
C C19 0.6938(7) 0.5799(6) 0.5203(4) 0.0197(13) Uani d . 1 . .
H H19 0.6295 0.4986 0.5138 0.024 Uiso calc R 1 . .
C C19A 0.8028(7) 0.6130(6) 0.5893(4) 0.0158(12) Uani d . 1 . .
O O114 0.8712(5) 0.5942(5) 0.7337(3) 0.0205(10) Uani d . 1 . .
C C121 0.9021(7) 0.3167(6) 0.6641(4) 0.0196(13) Uani d . 1 . .
C C122 0.7992(8) 0.2126(7) 0.6218(4) 0.0209(13) Uani d . 1 . .
Cl Cl12 0.7100(2) 0.22299(17) 0.52121(11) 0.0259(4) Uani d . 1 . .
C C123 0.7594(9) 0.1006(7) 0.6563(5) 0.0292(16) Uani d . 1 . .
H H123 0.6886 0.0314 0.6254 0.035 Uiso calc R 1 . .
C C124 0.8249(9) 0.0906(7) 0.7378(5) 0.0324(17) Uani d . 1 . .
H H124 0.7997 0.0134 0.7628 0.039 Uiso calc R 1 . .
C C125 0.9255(9) 0.1915(8) 0.7823(5) 0.0320(17) Uani d . 1 . .
H H125 0.9690 0.1850 0.8383 0.038 Uiso calc R 1 . .
C C126 0.9634(8) 0.3030(7) 0.7452(5) 0.0246(15) Uani d . 1 . .
H H126 1.0337 0.3722 0.7764 0.030 Uiso calc R 1 . .
C C171 0.7550(10) 0.8732(7) 0.4047(5) 0.0310(17) Uani d . 1 . .
H H17A 0.8177 0.8486 0.3532 0.046 Uiso calc R 1 . .
H H17B 0.7907 0.9634 0.4330 0.046 Uiso calc R 1 . .
H H17C 0.6464 0.8675 0.3855 0.046 Uiso calc R 1 . .
N N21 0.3111(6) 0.4643(5) 0.8385(3) 0.0161(11) Uani d . 1 . .
C C22 0.4461(7) 0.5619(6) 0.8685(4) 0.0168(12) Uani d . 1 . .
H H22 0.4404 0.5943 0.9335 0.020 Uiso calc R 1 . .
C C23 0.5851(7) 0.4832(6) 0.8512(4) 0.0192(13) Uani d . 1 . .
H H23A 0.6687 0.5323 0.8227 0.023 Uiso calc R 1 . .
H H23B 0.6263 0.4620 0.9070 0.023 Uiso calc R 1 . .
C C24 0.5180(8) 0.3609(7) 0.7902(4) 0.0216(14) Uani d . 1 . .
H H24 0.5864 0.3407 0.7389 0.026 Uiso calc R 1 . .
C C25 0.4852(9) 0.2428(7) 0.8363(5) 0.0262(15) Uani d . 1 . .
H H25A 0.4512 0.1636 0.7921 0.031 Uiso calc R 1 . .
H H25B 0.5802 0.2276 0.8671 0.031 Uiso calc R 1 . .
C C25A 0.3611(7) 0.2682(6) 0.9018(4) 0.0191(13) Uani d . 1 . .
C C26 0.3235(8) 0.1881(7) 0.9642(4) 0.0235(14) Uani d . 1 . .
H H26 0.3778 0.1142 0.9650 0.028 Uiso calc R 1 . .
C C27 0.2096(8) 0.2118(6) 1.0255(4) 0.0206(14) Uani d . 1 . .
C C28 0.1315(8) 0.3188(7) 1.0211(4) 0.0252(15) Uani d . 1 . .
H H28 0.0514 0.3363 1.0614 0.030 Uiso calc R 1 . .
C C29 0.1651(8) 0.4007(7) 0.9609(5) 0.0243(15) Uani d . 1 . .
H H29 0.1102 0.4744 0.9604 0.029 Uiso calc R 1 . .
C C29A 0.2795(7) 0.3753(6) 0.9008(4) 0.0163(12) Uani d . 1 . .
O O214 0.3700(5) 0.3906(4) 0.7602(3) 0.0201(10) Uani d . 1 . .
C C221 0.4435(7) 0.6739(6) 0.8192(4) 0.0180(13) Uani d . 1 . .
C C222 0.3678(8) 0.7813(6) 0.8513(4) 0.0205(13) Uani d . 1 . .
Cl Cl22 0.2754(2) 0.78872(17) 0.95132(11) 0.0289(4) Uani d . 1 . .
C C223 0.3570(8) 0.8832(6) 0.8051(5) 0.0230(14) Uani d . 1 . .
H H223 0.3037 0.9552 0.8288 0.028 Uiso calc R 1 . .
C C224 0.4248(8) 0.8785(7) 0.7242(5) 0.0247(15) Uani d . 1 . .
H H224 0.4194 0.9484 0.6919 0.030 Uiso calc R 1 . .
C C225 0.4997(8) 0.7743(7) 0.6901(4) 0.0225(14) Uani d . 1 . .
H H225 0.5463 0.7718 0.6341 0.027 Uiso calc R 1 . .
C C226 0.5082(8) 0.6725(7) 0.7365(4) 0.0207(13) Uani d . 1 . .
H H226 0.5594 0.5998 0.7114 0.025 Uiso calc R 1 . .
C C271 0.1754(10) 0.1262(8) 1.0932(5) 0.0329(17) Uani d . 1 . .
H H27A 0.0731 0.0763 1.0804 0.049 Uiso calc R 1 . .
H H27B 0.1770 0.1806 1.1521 0.049 Uiso calc R 1 . .
H H27C 0.2536 0.0653 1.0919 0.049 Uiso calc R 1 . .

loop_
_atom_site_aniso_label
_atom_site_aniso_U_11
_atom_site_aniso_U_22
_atom_site_aniso_U_33
_atom_site_aniso_U_12
_atom_site_aniso_U_13
_atom_site_aniso_U_23
N11 0.014(3) 0.016(3) 0.014(2) 0.003(2) -0.0007(19) 0.003(2)
C12 0.016(3) 0.022(3) 0.015(3) 0.003(2) 0.001(2) 0.002(2)
C13 0.014(3) 0.020(3) 0.018(3) 0.004(2) 0.000(2) 0.005(2)
C14 0.020(3) 0.028(4) 0.018(3) 0.002(3) 0.000(2) 0.009(3)
C15 0.028(4) 0.018(3) 0.018(3) 0.001(3) 0.004(3) -0.001(2)
C15A 0.020(3) 0.017(3) 0.013(3) 0.002(2) 0.000(2) 0.002(2)
C16 0.024(3) 0.020(3) 0.024(3) 0.002(3) 0.005(3) 0.005(3)
C17 0.033(4) 0.015(3) 0.013(3) 0.009(3) 0.003(3) 0.003(2)
C18 0.024(3) 0.021(3) 0.016(3) 0.005(3) -0.002(2) -0.002(2)
C19 0.021(3) 0.018(3) 0.022(3) 0.008(2) 0.001(2) 0.003(3)
C19A 0.016(3) 0.017(3) 0.016(3) 0.008(2) 0.004(2) 0.004(2)
O114 0.020(2) 0.027(2) 0.014(2) 0.0009(19) 0.0006(17) 0.0017(18)
C121 0.017(3) 0.021(3) 0.023(3) 0.004(2) 0.006(2) 0.010(3)
C122 0.024(3) 0.023(3) 0.018(3) 0.008(3) -0.001(3) 0.005(3)
Cl12 0.0315(9) 0.0232(8) 0.0222(8) 0.0029(7) -0.0040(6) 0.0023(6)
C123 0.031(4) 0.020(3) 0.037(4) 0.001(3) 0.007(3) 0.006(3)
C124 0.042(5) 0.025(4) 0.036(4) 0.009(3) 0.009(3) 0.019(3)
C125 0.036(4) 0.036(4) 0.030(4) 0.010(3) 0.004(3) 0.019(3)
C126 0.025(4) 0.026(4) 0.025(4) 0.003(3) 0.005(3) 0.010(3)
C171 0.049(5) 0.023(4) 0.023(4) 0.010(3) 0.000(3) 0.006(3)
N21 0.022(3) 0.015(3) 0.011(2) 0.001(2) 0.000(2) 0.0039(19)
C22 0.018(3) 0.017(3) 0.014(3) -0.002(2) 0.000(2) 0.001(2)
C23 0.020(3) 0.019(3) 0.020(3) 0.001(2) -0.001(2) 0.009(3)
C24 0.025(3) 0.024(3) 0.018(3) 0.009(3) 0.007(3) 0.005(3)
C25 0.033(4) 0.024(4) 0.023(3) 0.009(3) 0.010(3) 0.004(3)
C25A 0.021(3) 0.019(3) 0.016(3) -0.004(2) 0.003(2) 0.003(2)
C26 0.032(4) 0.018(3) 0.021(3) 0.000(3) -0.003(3) 0.005(3)
C27 0.033(4) 0.012(3) 0.016(3) -0.004(3) -0.001(3) 0.005(2)
C28 0.026(4) 0.029(4) 0.020(3) 0.001(3) 0.010(3) 0.005(3)
C29 0.020(3) 0.023(3) 0.032(4) 0.003(3) 0.007(3) 0.009(3)
C29A 0.016(3) 0.019(3) 0.013(3) -0.003(2) 0.000(2) 0.003(2)
O214 0.027(2) 0.024(2) 0.009(2) 0.0017(19) 0.0015(17) 0.0009(17)
C221 0.017(3) 0.022(3) 0.015(3) 0.000(2) -0.001(2) 0.003(2)
C222 0.022(3) 0.022(3) 0.015(3) -0.001(3) 0.001(2) -0.002(2)
Cl22 0.0338(10) 0.0286(9) 0.0234(9) 0.0032(7) 0.0112(7) 0.0009(7)
C223 0.023(3) 0.018(3) 0.028(4) 0.004(3) 0.001(3) 0.002(3)
C224 0.028(4) 0.019(3) 0.029(4) 0.000(3) 0.003(3) 0.011(3)
C225 0.027(4) 0.024(3) 0.018(3) 0.002(3) 0.002(3) 0.009(3)
C226 0.024(3) 0.021(3) 0.017(3) -0.002(3) 0.001(2) 0.005(3)
C271 0.047(5) 0.028(4) 0.023(4) -0.006(3) 0.006(3) 0.009(3)

loop_
_atom_type_symbol
_atom_type_description
_atom_type_scat_dispersion_real
_atom_type_scat_dispersion_imag
_atom_type_scat_source
C C 0.0033 0.0016 'International Tables Vol C Tables 4.2.6.8 and 6.1.1.4'
H H 0.0000 0.0000 'International Tables Vol C Tables 4.2.6.8 and 6.1.1.4'
Cl Cl 0.1484 0.1585 'International Tables Vol C Tables 4.2.6.8 and 6.1.1.4'
N N 0.0061 0.0033 'International Tables Vol C Tables 4.2.6.8 and 6.1.1.4'
O O 0.0106 0.0060 'International Tables Vol C Tables 4.2.6.8 and 6.1.1.4'

loop_
_geom_angle_atom_site_label_1
_geom_angle_atom_site_label_2
_geom_angle_atom_site_label_3
_geom_angle_site_symmetry_1
_geom_angle_site_symmetry_3
_geom_angle
_geom_angle_publ_flag
O114 N11 C19A . . 108.0(5) ?
O114 N11 C12 . . 101.4(4) ?
C19A N11 C12 . . 110.1(5) ?
N11 C12 C121 . . 106.9(5) ?
N11 C12 C13 . . 104.1(5) ?
C121 C12 C13 . . 117.2(5) ?
N11 C12 H12 . . 109.5 ?
C121 C12 H12 . . 109.5 ?
C13 C12 H12 . . 109.5 ?
C14 C13 C12 . . 103.0(5) ?
C14 C13 H13A . . 111.2 ?
C12 C13 H13A . . 111.2 ?
C14 C13 H13B . . 111.2 ?
C12 C13 H13B . . 111.2 ?
H13A C13 H13B . . 109.1 ?
O114 C14 C15 . . 107.9(5) ?
O114 C14 C13 . . 103.8(5) ?
C15 C14 C13 . . 113.3(5) ?
O114 C14 H14 . . 110.5 ?
C15 C14 H14 . . 110.5 ?
C13 C14 H14 . . 110.5 ?
C15A C15 C14 . . 109.4(5) ?
C15A C15 H15A . . 109.8 ?
C14 C15 H15A . . 109.8 ?
C15A C15 H15B . . 109.8 ?
C14 C15 H15B . . 109.8 ?
H15A C15 H15B . . 108.2 ?
C16 C15A C19A . . 117.5(6) ?
C16 C15A C15 . . 123.3(6) ?
C19A C15A C15 . . 119.2(5) ?
C17 C16 C15A . . 122.2(6) ?
C17 C16 H16 . . 118.9 ?
C15A C16 H16 . . 118.9 ?
C16 C17 C18 . . 118.8(6) ?
C16 C17 C171 . . 120.4(6) ?
C18 C17 C171 . . 120.8(6) ?
C19 C18 C17 . . 120.6(6) ?
C19 C18 H18 . . 119.7 ?
C17 C18 H18 . . 119.7 ?
C18 C19 C19A . . 120.4(6) ?
C18 C19 H19 . . 119.8 ?
C19A C19 H19 . . 119.8 ?
C19 C19A C15A . . 120.4(6) ?
C19 C19A N11 . . 117.8(6) ?
C15A C19A N11 . . 121.8(5) ?
N11 O114 C14 . . 104.5(4) ?
C126 C121 C122 . . 116.4(6) ?
C126 C121 C12 . . 122.8(6) ?
C122 C121 C12 . . 120.7(6) ?
C123 C122 C121 . . 123.2(6) ?
C123 C122 Cl12 . . 116.8(6) ?
C121 C122 Cl12 . . 119.9(5) ?
C122 C123 C124 . . 118.4(7) ?
C122 C123 H123 . . 120.8 ?
C124 C123 H123 . . 120.8 ?
C125 C124 C123 . . 120.3(7) ?
C125 C124 H124 . . 119.8 ?
C123 C124 H124 . . 119.8 ?
C124 C125 C126 . . 119.6(7) ?
C124 C125 H125 . . 120.2 ?
C126 C125 H125 . . 120.2 ?
C121 C126 C125 . . 122.0(7) ?
C121 C126 H126 . . 119.0 ?
C125 C126 H126 . . 119.0 ?
C17 C171 H17A . . 109.5 ?
C17 C171 H17B . . 109.5 ?
H17A C171 H17B . . 109.5 ?
C17 C171 H17C . . 109.5 ?
H17A C171 H17C . . 109.5 ?
H17B C171 H17C . . 109.5 ?
C29A N21 O214 . . 107.2(5) ?
C29A N21 C22 . . 111.2(5) ?
O214 N21 C22 . . 101.0(4) ?
N21 C22 C221 . . 108.6(5) ?
N21 C22 C23 . . 103.9(5) ?
C221 C22 C23 . . 115.4(5) ?
N21 C22 H22 . . 109.6 ?
C221 C22 H22 . . 109.6 ?
C23 C22 H22 . . 109.6 ?
C24 C23 C22 . . 103.3(5) ?
C24 C23 H23A . . 111.1 ?
C22 C23 H23A . . 111.1 ?
C24 C23 H23B . . 111.1 ?
C22 C23 H23B . . 111.1 ?
H23A C23 H23B . . 109.1 ?
O214 C24 C23 . . 104.9(5) ?
O214 C24 C25 . . 106.6(5) ?
C23 C24 C25 . . 113.5(6) ?
O214 C24 H24 . . 110.6 ?
C23 C24 H24 . . 110.6 ?
C25 C24 H24 . . 110.6 ?
C25A C25 C24 . . 108.9(6) ?
C25A C25 H25A . . 109.9 ?
C24 C25 H25A . . 109.9 ?
C25A C25 H25B . . 109.9 ?
C24 C25 H25B . . 109.9 ?
H25A C25 H25B . . 108.3 ?
C26 C25A C29A . . 118.0(6) ?
C26 C25A C25 . . 122.3(6) ?
C29A C25A C25 . . 119.6(6) ?
C27 C26 C25A . . 122.6(6) ?
C27 C26 H26 . . 118.7 ?
C25A C26 H26 . . 118.7 ?
C28 C27 C26 . . 116.9(6) ?
C28 C27 C271 . . 121.9(6) ?
C26 C27 C271 . . 121.2(6) ?
C29 C28 C27 . . 122.5(6) ?
C29 C28 H28 . . 118.8 ?
C27 C28 H28 . . 118.8 ?
C28 C29 C29A . . 119.5(6) ?
C28 C29 H29 . . 120.3 ?
C29A C29 H29 . . 120.3 ?
C29 C29A C25A . . 120.5(6) ?
C29 C29A N21 . . 117.6(6) ?
C25A C29A N21 . . 121.9(5) ?
N21 O214 C24 . . 103.6(4) ?
C222 C221 C226 . . 116.5(6) ?
C222 C221 C22 . . 121.4(6) ?
C226 C221 C22 . . 122.0(6) ?
C223 C222 C221 . . 122.7(6) ?
C223 C222 Cl22 . . 117.2(5) ?
C221 C222 Cl22 . . 120.1(5) ?
C224 C223 C222 . . 118.8(6) ?
C224 C223 H223 . . 120.6 ?
C222 C223 H223 . . 120.6 ?
C225 C224 C223 . . 120.4(6) ?
C225 C224 H224 . . 119.8 ?
C223 C224 H224 . . 119.8 ?
C224 C225 C226 . . 120.2(6) ?
C224 C225 H225 . . 119.9 ?
C226 C225 H225 . . 119.9 ?
C225 C226 C221 . . 121.4(6) ?
C225 C226 H226 . . 119.3 ?
C221 C226 H226 . . 119.3 ?
C27 C271 H27A . . 109.5 ?
C27 C271 H27B . . 109.5 ?
H27A C271 H27B . . 109.5 ?
C27 C271 H27C . . 109.5 ?
H27A C271 H27C . . 109.5 ?
H27B C271 H27C . . 109.5 ?

loop_
_geom_bond_atom_site_label_1
_geom_bond_atom_site_label_2
_geom_bond_site_symmetry_2
_geom_bond_distance
_geom_bond_publ_flag
N11 O114 . 1.434(6) ?
N11 C19A . 1.444(8) ?
N11 C12 . 1.485(8) ?
C12 C121 . 1.496(9) ?
C12 C13 . 1.541(9) ?
C12 H12 . 1.0000 ?
C13 C14 . 1.529(9) ?
C13 H13A . 0.9900 ?
C13 H13B . 0.9900 ?
C14 O114 . 1.436(8) ?
C14 C15 . 1.507(9) ?
C14 H14 . 1.0000 ?
C15 C15A . 1.506(9) ?
C15 H15A . 0.9900 ?
C15 H15B . 0.9900 ?
C15A C16 . 1.390(9) ?
C15A C19A . 1.390(9) ?
C16 C17 . 1.374(9) ?
C16 H16 . 0.9500 ?
C17 C18 . 1.377(9) ?
C17 C171 . 1.508(9) ?
C18 C19 . 1.363(9) ?
C18 H18 . 0.9500 ?
C19 C19A . 1.386(9) ?
C19 H19 . 0.9500 ?
C121 C126 . 1.381(9) ?
C121 C122 . 1.390(9) ?
C122 C123 . 1.370(10) ?
C122 Cl12 . 1.743(7) ?
C123 C124 . 1.391(11) ?
C123 H123 . 0.9500 ?
C124 C125 . 1.370(11) ?
C124 H124 . 0.9500 ?
C125 C126 . 1.384(10) ?
C125 H125 . 0.9500 ?
C126 H126 . 0.9500 ?
C171 H17A . 0.9800 ?
C171 H17B . 0.9800 ?
C171 H17C . 0.9800 ?
N21 C29A . 1.443(8) ?
N21 O214 . 1.445(6) ?
N21 C22 . 1.480(8) ?
C22 C221 . 1.493(9) ?
C22 C23 . 1.539(9) ?
C22 H22 . 1.0000 ?
C23 C24 . 1.503(9) ?
C23 H23A . 0.9900 ?
C23 H23B . 0.9900 ?
C24 O214 . 1.447(8) ?
C24 C25 . 1.517(9) ?
C24 H24 . 1.0000 ?
C25 C25A . 1.499(9) ?
C25 H25A . 0.9900 ?
C25 H25B . 0.9900 ?
C25A C26 . 1.388(9) ?
C25A C29A . 1.390(9) ?
C26 C27 . 1.387(10) ?
C26 H26 . 0.9500 ?
C27 C28 . 1.380(10) ?
C27 C271 . 1.487(9) ?
C28 C29 . 1.368(10) ?
C28 H28 . 0.9500 ?
C29 C29A . 1.381(9) ?
C29 H29 . 0.9500 ?
C221 C222 . 1.385(9) ?
C221 C226 . 1.390(9) ?
C222 C223 . 1.379(10) ?
C222 Cl22 . 1.733(7) ?
C223 C224 . 1.375(10) ?
C223 H223 . 0.9500 ?
C224 C225 . 1.362(10) ?
C224 H224 . 0.9500 ?
C225 C226 . 1.378(9) ?
C225 H225 . 0.9500 ?
C226 H226 . 0.9500 ?
C271 H27A . 0.9800 ?
C271 H27B . 0.9800 ?
C271 H27C . 0.9800 ?

loop_
_geom_hbond_atom_site_label_D
_geom_hbond_atom_site_label_H
_geom_hbond_atom_site_label_A
_geom_hbond_site_symmetry_A
_geom_hbond_distance_DH
_geom_hbond_distance_HA
_geom_hbond_distance_DA
_geom_hbond_angle_DHA
_geom_hbond_publ_flag
C23 H23A O114 . 0.99 2.34 3.305(8) 165 no
C226 H226 N11 . 0.95 2.57 3.402(9) 146 no

loop_
_geom_torsion_atom_site_label_1
_geom_torsion_atom_site_label_2
_geom_torsion_atom_site_label_3
_geom_torsion_atom_site_label_4
_geom_torsion_site_symmetry_1
_geom_torsion_site_symmetry_2
_geom_torsion_site_symmetry_3
_geom_torsion_site_symmetry_4
_geom_torsion
_geom_torsion_publ_flag
O114 N11 C12 C121 . . . . 87.6(5) ?
C19A N11 C12 C121 . . . . -158.2(5) ?
O114 N11 C12 C13 . . . . -37.0(5) ?
C19A N11 C12 C13 . . . . 77.2(6) ?
N11 C12 C13 C14 . . . . 12.4(6) ?
C121 C12 C13 C14 . . . . -105.3(6) ?
C12 C13 C14 O114 . . . . 16.5(6) ?
C12 C13 C14 C15 . . . . -100.2(6) ?
O114 C14 C15 C15A . . . . -47.5(7) ?
C13 C14 C15 C15A . . . . 66.8(7) ?
C14 C15 C15A C16 . . . . -171.7(6) ?
C14 C15 C15A C19A . . . . 8.7(8) ?
C19A C15A C16 C17 . . . . -1.4(10) ?
C15 C15A C16 C17 . . . . 179.1(6) ?
C15A C16 C17 C18 . . . . -0.2(10) ?
C15A C16 C17 C171 . . . . -178.7(6) ?
C16 C17 C18 C19 . . . . 0.9(10) ?
C171 C17 C18 C19 . . . . 179.4(6) ?
C17 C18 C19 C19A . . . . -0.1(10) ?
C18 C19 C19A C15A . . . . -1.5(9) ?
C18 C19 C19A N11 . . . . 179.2(6) ?
C16 C15A C19A C19 . . . . 2.2(9) ?
C15 C15A C19A C19 . . . . -178.2(6) ?
C16 C15A C19A N11 . . . . -178.6(5) ?
C15 C15A C19A N11 . . . . 1.0(9) ?
O114 N11 C19A C19 . . . . -153.1(5) ?
C12 N11 C19A C19 . . . . 97.0(6) ?
O114 N11 C19A C15A . . . . 27.6(7) ?
C12 N11 C19A C15A . . . . -82.2(7) ?
C19A N11 O114 C14 . . . . -66.2(5) ?
C12 N11 O114 C14 . . . . 49.4(5) ?
C15 C14 O114 N11 . . . . 79.2(6) ?
C13 C14 O114 N11 . . . . -41.3(6) ?
N11 C12 C121 C126 . . . . -94.3(7) ?
C13 C12 C121 C126 . . . . 21.9(9) ?
N11 C12 C121 C122 . . . . 83.1(7) ?
C13 C12 C121 C122 . . . . -160.7(6) ?
C126 C121 C122 C123 . . . . -0.6(10) ?
C12 C121 C122 C123 . . . . -178.1(6) ?
C126 C121 C122 Cl12 . . . . 177.6(5) ?
C12 C121 C122 Cl12 . . . . 0.1(9) ?
C121 C122 C123 C124 . . . . 0.1(11) ?
Cl12 C122 C123 C124 . . . . -178.1(6) ?
C122 C123 C124 C125 . . . . 0.7(11) ?
C123 C124 C125 C126 . . . . -0.9(12) ?
C122 C121 C126 C125 . . . . 0.4(10) ?
C12 C121 C126 C125 . . . . 177.8(7) ?
C124 C125 C126 C121 . . . . 0.3(11) ?
C29A N21 C22 C221 . . . . -162.3(5) ?
O214 N21 C22 C221 . . . . 84.2(5) ?
C29A N21 C22 C23 . . . . 74.4(6) ?
O214 N21 C22 C23 . . . . -39.1(5) ?
N21 C22 C23 C24 . . . . 15.5(6) ?
C221 C22 C23 C24 . . . . -103.2(6) ?
C22 C23 C24 O214 . . . . 13.9(6) ?
C22 C23 C24 C25 . . . . -102.0(6) ?
O214 C24 C25 C25A . . . . -49.8(7) ?
C23 C24 C25 C25A . . . . 65.1(7) ?
C24 C25 C25A C26 . . . . -169.3(6) ?
C24 C25 C25A C29A . . . . 10.9(9) ?
C29A C25A C26 C27 . . . . -0.7(10) ?
C25 C25A C26 C27 . . . . 179.5(6) ?
C25A C26 C27 C28 . . . . 1.1(10) ?
C25A C26 C27 C271 . . . . -178.1(7) ?
C26 C27 C28 C29 . . . . -1.3(10) ?
C271 C27 C28 C29 . . . . 177.9(7) ?
C27 C28 C29 C29A . . . . 1.1(11) ?
C28 C29 C29A C25A . . . . -0.6(10) ?
C28 C29 C29A N21 . . . . -180.0(6) ?
C26 C25A C29A C29 . . . . 0.4(9) ?
C25 C25A C29A C29 . . . . -179.7(6) ?
C26 C25A C29A N21 . . . . 179.7(6) ?
C25 C25A C29A N21 . . . . -0.4(9) ?
O214 N21 C29A C29 . . . . -152.2(5) ?
C22 N21 C29A C29 . . . . 98.3(7) ?
O214 N21 C29A C25A . . . . 28.4(7) ?
C22 N21 C29A C25A . . . . -81.1(7) ?
C29A N21 O214 C24 . . . . -67.4(6) ?
C22 N21 O214 C24 . . . . 49.1(5) ?
C23 C24 O214 N21 . . . . -39.4(6) ?
C25 C24 O214 N21 . . . . 81.2(6) ?
N21 C22 C221 C222 . . . . 90.0(7) ?
C23 C22 C221 C222 . . . . -153.8(6) ?
N21 C22 C221 C226 . . . . -86.0(7) ?
C23 C22 C221 C226 . . . . 30.1(9) ?
C226 C221 C222 C223 . . . . -0.5(10) ?
C22 C221 C222 C223 . . . . -176.8(6) ?
C226 C221 C222 Cl22 . . . . 177.0(5) ?
C22 C221 C222 Cl22 . . . . 0.7(9) ?
C221 C222 C223 C224 . . . . -0.5(10) ?
Cl22 C222 C223 C224 . . . . -178.0(5) ?
C222 C223 C224 C225 . . . . 0.7(10) ?
C223 C224 C225 C226 . . . . 0.0(11) ?
C224 C225 C226 C221 . . . . -1.0(10) ?
C222 C221 C226 C225 . . . . 1.2(10) ?
C22 C221 C226 C225 . . . . 177.5(6) ?
